data_7216988
loop_
_publ_author_name
'Yoshida, Noboru'
'Oshio, Hiroki'
'Ito, Tasuku'

_publ_section_title
;
 Supramolecular motifs in metal complexes of Schiff bases. Part 6.
 Topology of two types of self-assembly of bis-N,O-bidentate Schiff base
 ligands by copper(II) ions
;
_journal_coden_ASTM JCSPGI
_journal_issue 9
_journal_name_full 'Journal of the Chemical Society, Perkin Transactions 2'
_journal_page_first 1674
_journal_page_last 1678
_journal_paper_doi 10.1039/b103902b
_journal_year 2001
_chemical_formula_sum 'C145 H65 Cl3 Cu4 N4 O18 S4'
_chemical_formula_weight 1637.284
_chemical_name_common 'L56-Cu(II) complex'
_space_group_IT_number 14
_symmetry_cell_setting monoclinic
_symmetry_space_group_name_Hall '-P 2ybc'
_symmetry_space_group_name_H-M 'P 1 21/c 1'
_atom_sites_solution_hydrogens geom
_atom_sites_solution_primary direct
_atom_sites_solution_secondary difmap
_audit_creation_method SHELXL-97
_cell_angle_alpha 90.00
_cell_angle_beta 100.8150(10)
_cell_angle_gamma 90.00
_cell_formula_units_Z 4
_cell_length_a 12.6528(10)
_cell_length_b 20.1218(15)
_cell_length_c 30.263(3)
_cell_measurement_temperature 173(2)
_cell_volume 7568.0(11)
_computing_cell_refinement 'Bruker SMART'
_computing_data_collection 'Bruker SMART'
_computing_data_reduction 'Bruker SHELXTL'
_computing_molecular_graphics 'Bruker SHELXTL'
_computing_publication_material 'Bruker SHELXTL'
_computing_structure_refinement 'SHELXL-97 (Sheldrick, 1997)'
_computing_structure_solution 'SHELXS-97 (Sheldrick, 1990)'
_diffrn_ambient_temperature 173(2)
_diffrn_measured_fraction_theta_full 0.918
_diffrn_measured_fraction_theta_max 0.918
_diffrn_measurement_device_type 'CCD area detector'
_diffrn_measurement_method 'phi and omega scans'
_diffrn_radiation_monochromator graphite
_diffrn_radiation_source 'fine-focus sealed tube'
_diffrn_radiation_type MoK\a
_diffrn_radiation_wavelength 0.71073
_diffrn_reflns_av_R_equivalents 0.0574
_diffrn_reflns_av_sigmaI/netI 0.0466
_diffrn_reflns_limit_h_max 15
_diffrn_reflns_limit_h_min -15
_diffrn_reflns_limit_k_max 24
_diffrn_reflns_limit_k_min -24
_diffrn_reflns_limit_l_max 37
_diffrn_reflns_limit_l_min -36
_diffrn_reflns_number 52032
_diffrn_reflns_theta_full 26.85
_diffrn_reflns_theta_max 26.85
_diffrn_reflns_theta_min 1.37
_exptl_absorpt_coefficient_mu 0.837
_exptl_absorpt_correction_type none
_exptl_crystal_colour 'Dark brown'
_exptl_crystal_density_diffrn 1.430
_exptl_crystal_density_method 'not measured'
_exptl_crystal_F_000 7608
_exptl_crystal_size_max 0.5
_exptl_crystal_size_mid 0.3
_exptl_crystal_size_min 0.2
_refine_diff_density_max 1.416
_refine_diff_density_min -0.730
_refine_diff_density_rms 0.089
_refine_ls_extinction_method none
_refine_ls_goodness_of_fit_ref 1.018
_refine_ls_hydrogen_treatment mixed
_refine_ls_matrix_type full
_refine_ls_number_parameters 1018
_refine_ls_number_reflns 14946
_refine_ls_number_restraints 0
_refine_ls_restrained_S_all 1.018
_refine_ls_R_factor_all 0.0749
_refine_ls_R_factor_gt 0.0520
_refine_ls_shift/su_max 0.467
_refine_ls_shift/su_mean 0.018
_refine_ls_structure_factor_coef Fsqd
_refine_ls_weighting_details 'calc w=1/[\s^2^(Fo^2^)+(0.1031P)^2^+0.1563P] where P=(Fo^2^+2Fc^2^)/3'
_refine_ls_weighting_scheme calc
_refine_ls_wR_factor_gt 0.1410
_refine_ls_wR_factor_ref 0.1560
_reflns_number_gt 10867
_reflns_number_total 14946
_reflns_threshold_expression >2sigma(I)
_cod_data_source_file b103902b.txt
_cod_data_source_block 2_E2CHCl3_EEt2O
_cod_depositor_comments
;
The following automatic conversions were performed:

'_symmetry_cell_setting' value 'Monoclinic' changed to 'monoclinic'
according to
/usr/data/users/saulius/automatic-downloads/retrospective/RSC/lib/dictionaries/cif_core.dic
dictionary named 'cif_core.dic' version 2.4.2 from 2011-04-26.

Automatic conversion script
Id: cif_fix_values 2281 2013-09-26 08:29:07Z andrius 
;
_cod_original_cell_volume 7567.9(10)
_cod_original_sg_symbol_H-M P2(1)/c
_cod_original_formula_sum 'C145 H65 Cl3 Cu4 N4 O18S4'
_cod_database_code 7216988

loop_
_symmetry_equiv_pos_as_xyz
'x, y, z'
'-x, y+1/2, -z+1/2'
'-x, -y, -z'
'x, -y-1/2, z-1/2'

loop_
_atom_site_label
_atom_site_type_symbol
_atom_site_fract_x
_atom_site_fract_y
_atom_site_fract_z
_atom_site_U_iso_or_equiv
_atom_site_adp_type
_atom_site_occupancy
_atom_site_symmetry_multiplicity
_atom_site_calc_flag
_atom_site_refinement_flags
Cu1 Cu 1.37675(3) 0.329122(19) 0.817065(11) 0.03259(11) Uani 1 1 d .
Cu2 Cu 0.44526(3) 0.362469(18) 0.363590(11) 0.03044(11) Uani 1 1 d .
O1 O 1.52496(16) 0.33263(11) 0.84404(7) 0.0385(5) Uani 1 1 d .
O2 O 1.0890(2) 0.13682(12) 0.64932(9) 0.0661(8) Uani 1 1 d .
O3 O 0.70933(18) 0.21938(15) 0.54316(8) 0.0588(7) Uani 1 1 d .
O4 O 0.44431(16) 0.38334(12) 0.30249(7) 0.0397(5) Uani 1 1 d .
O8 O 0.29370(16) 0.34828(12) 0.34968(7) 0.0390(5) Uani 1 1 d .
O5 O 1.34822(16) 0.33418(11) 0.87654(7) 0.0387(5) Uani 1 1 d .
O6 O 1.16950(17) 0.42655(12) 0.60706(7) 0.0436(5) Uani 1 1 d .
O7 O 0.78610(16) 0.53333(10) 0.51706(7) 0.0405(5) Uani 1 1 d .
N1 N 1.40595(18) 0.27981(12) 0.76475(8) 0.0315(5) Uani 1 1 d .
N2 N 0.59616(19) 0.33449(12) 0.37368(8) 0.0292(5) Uani 1 1 d .
N3 N 1.24500(19) 0.37763(12) 0.79202(8) 0.0326(5) Uani 1 1 d .
N4 N 0.43772(18) 0.38631(11) 0.42570(7) 0.0286(5) Uani 1 1 d .
C1 C 1.6083(2) 0.31987(14) 0.82626(11) 0.0344(7) Uani 1 1 d .
C2 C 1.7124(2) 0.33097(15) 0.85358(11) 0.0397(7) Uani 1 1 d .
H2 H 1.7173 0.3458 0.8830 0.048 Uiso 1 1 calc R
C3 C 1.8035(2) 0.32028(15) 0.83730(13) 0.0439(8) Uani 1 1 d .
H3 H 1.8696 0.3285 0.8559 0.053 Uiso 1 1 calc R
C4 C 1.8020(3) 0.29703(15) 0.79302(12) 0.0415(8) Uani 1 1 d .
C5 C 1.8983(3) 0.28774(17) 0.77630(15) 0.0534(10) Uani 1 1 d .
H5 H 1.9641 0.2974 0.7946 0.064 Uiso 1 1 calc R
C6 C 1.8953(3) 0.2647(2) 0.73348(16) 0.0614(11) Uani 1 1 d .
H6 H 1.9590 0.2582 0.7229 0.074 Uiso 1 1 calc R
C7 C 1.7967(3) 0.2508(2) 0.70575(14) 0.0587(10) Uani 1 1 d .
H7 H 1.7951 0.2349 0.6768 0.070 Uiso 1 1 calc R
C8 C 1.7023(3) 0.26042(18) 0.72071(13) 0.0493(9) Uani 1 1 d .
H8 H 1.6374 0.2518 0.7014 0.059 Uiso 1 1 calc R
C9 C 1.7010(2) 0.28314(15) 0.76491(11) 0.0385(7) Uani 1 1 d .
C10 C 1.6027(2) 0.29358(14) 0.78255(10) 0.0327(6) Uani 1 1 d .
C11 C 1.5031(2) 0.27104(14) 0.75676(10) 0.0333(6) Uani 1 1 d .
H11 H 1.5078 0.2470 0.7309 0.040 Uiso 1 1 calc R
C12 C 1.3203(2) 0.24811(15) 0.73391(10) 0.0332(6) Uani 1 1 d .
C13 C 1.3163(3) 0.24926(19) 0.68754(11) 0.0466(8) Uani 1 1 d .
H13 H 1.3665 0.2738 0.6756 0.056 Uiso 1 1 calc R
C14 C 1.2370(3) 0.2135(2) 0.65924(11) 0.0552(10) Uani 1 1 d .
H14 H 1.2351 0.2133 0.6284 0.066 Uiso 1 1 calc R
C15 C 1.1608(3) 0.17830(17) 0.67696(12) 0.0460(8) Uani 1 1 d .
C16 C 1.1627(3) 0.17863(18) 0.72224(12) 0.0486(9) Uani 1 1 d .
H16 H 1.1107 0.1553 0.7339 0.058 Uiso 1 1 calc R
C17 C 1.2421(2) 0.21367(17) 0.75101(10) 0.0396(7) Uani 1 1 d .
H17 H 1.2426 0.2140 0.7818 0.047 Uiso 1 1 calc R
C18 C 1.0001(3) 0.16353(17) 0.62138(11) 0.0457(8) Uani 1 1 d .
C19 C 0.9366(3) 0.1180(2) 0.59428(14) 0.0662(12) Uani 1 1 d .
H19 H 0.9573 0.0737 0.5946 0.079 Uiso 1 1 calc R
C20 C 0.8427(3) 0.1382(2) 0.56670(13) 0.0619(11) Uani 1 1 d .
H20 H 0.8003 0.1076 0.5483 0.074 Uiso 1 1 calc R
C21 C 0.8122(3) 0.20359(19) 0.56660(10) 0.0437(8) Uani 1 1 d .
C22 C 0.8759(3) 0.24909(17) 0.59289(11) 0.0443(8) Uani 1 1 d .
H22 H 0.8554 0.2935 0.5923 0.053 Uiso 1 1 calc R
C23 C 0.9708(3) 0.22902(16) 0.62036(10) 0.0411(7) Uani 1 1 d .
H23 H 1.0144 0.2599 0.6380 0.049 Uiso 1 1 calc R
C24 C 0.6938(2) 0.24409(17) 0.50005(10) 0.0375(7) Uani 1 1 d .
C25 C 0.5952(2) 0.22907(15) 0.47331(10) 0.0353(7) Uani 1 1 d .
H25 H 0.5485 0.1999 0.4838 0.042 Uiso 1 1 calc R
C26 C 0.5658(2) 0.25711(14) 0.43121(10) 0.0320(6) Uani 1 1 d .
H26 H 0.4996 0.2469 0.4135 0.038 Uiso 1 1 calc R
C27 C 0.6357(2) 0.30090(14) 0.41528(9) 0.0287(6) Uani 1 1 d .
C28 C 0.7360(2) 0.31427(15) 0.44165(10) 0.0327(6) Uani 1 1 d .
H28 H 0.7834 0.3425 0.4308 0.039 Uiso 1 1 calc R
C29 C 0.7658(2) 0.28584(16) 0.48388(10) 0.0371(7) Uani 1 1 d .
H29 H 0.8331 0.2946 0.5013 0.044 Uiso 1 1 calc R
C30 C 0.6609(2) 0.34625(14) 0.34584(9) 0.0305(6) Uani 1 1 d .
H30 H 0.7314 0.3315 0.3546 0.037 Uiso 1 1 calc R
C31 C 0.6356(2) 0.37925(14) 0.30344(9) 0.0309(6) Uani 1 1 d .
C32 C 0.7216(2) 0.39408(14) 0.27894(10) 0.0331(6) Uani 1 1 d .
C33 C 0.8317(3) 0.38722(16) 0.29722(11) 0.0414(7) Uani 1 1 d .
H33 H 0.8520 0.3718 0.3266 0.050 Uiso 1 1 calc R
C34 C 0.9103(3) 0.40256(19) 0.27316(13) 0.0523(9) Uani 1 1 d .
H34 H 0.9823 0.3975 0.2865 0.063 Uiso 1 1 calc R
C35 C 0.8834(3) 0.42565(19) 0.22900(13) 0.0535(9) Uani 1 1 d .
H35 H 0.9368 0.4356 0.2127 0.064 Uiso 1 1 calc R
C36 C 0.7767(3) 0.43341(17) 0.20997(12) 0.0478(8) Uani 1 1 d .
H36 H 0.7581 0.4486 0.1805 0.057 Uiso 1 1 calc R
C37 C 0.6946(3) 0.41865(15) 0.23437(10) 0.0394(7) Uani 1 1 d .
C38 C 0.5849(3) 0.42797(18) 0.21464(11) 0.0470(8) Uani 1 1 d .
H38 H 0.5673 0.4425 0.1850 0.056 Uiso 1 1 calc R
C39 C 0.5051(3) 0.41630(19) 0.23777(11) 0.0482(8) Uani 1 1 d .
H39 H 0.4342 0.4239 0.2239 0.058 Uiso 1 1 calc R
C40 C 0.5275(2) 0.39251(15) 0.28319(9) 0.0343(6) Uani 1 1 d .
C41 C 1.2664(2) 0.35958(15) 0.89065(10) 0.0340(6) Uani 1 1 d .
C42 C 1.2691(3) 0.35830(17) 0.93819(11) 0.0412(7) Uani 1 1 d .
H42 H 1.3279 0.3392 0.9569 0.049 Uiso 1 1 calc R
C43 C 1.1894(3) 0.38377(17) 0.95651(11) 0.0456(8) Uani 1 1 d .
H43 H 1.1951 0.3827 0.9876 0.055 Uiso 1 1 calc R
C44 C 1.0955(3) 0.41264(16) 0.92930(12) 0.0418(7) Uani 1 1 d .
C45 C 1.0095(3) 0.43597(18) 0.94910(13) 0.0529(9) Uani 1 1 d .
H45 H 1.0148 0.4330 0.9801 0.064 Uiso 1 1 calc R
C46 C 0.9189(3) 0.46276(18) 0.92351(15) 0.0558(10) Uani 1 1 d .
H46 H 0.8625 0.4772 0.9368 0.067 Uiso 1 1 calc R
C47 C 0.9124(3) 0.46801(17) 0.87738(14) 0.0510(9) Uani 1 1 d .
H47 H 0.8517 0.4870 0.8599 0.061 Uiso 1 1 calc R
C48 C 0.9946(2) 0.44552(16) 0.85691(12) 0.0424(8) Uani 1 1 d .
H48 H 0.9878 0.4494 0.8259 0.051 Uiso 1 1 calc R
C49 C 1.0891(2) 0.41657(14) 0.88236(10) 0.0340(6) Uani 1 1 d .
C50 C 1.1770(2) 0.39042(15) 0.86234(10) 0.0328(6) Uani 1 1 d .
C51 C 1.1746(2) 0.39832(14) 0.81554(10) 0.0328(6) Uani 1 1 d .
H51 H 1.1155 0.4210 0.7996 0.039 Uiso 1 1 calc R
C52 C 1.2226(2) 0.39240(14) 0.74484(10) 0.0315(6) Uani 1 1 d .
C53 C 1.1210(2) 0.38133(15) 0.71890(10) 0.0363(7) Uani 1 1 d .
H53 H 1.0661 0.3654 0.7326 0.044 Uiso 1 1 calc R
C54 C 1.1006(2) 0.39360(16) 0.67347(10) 0.0369(7) Uani 1 1 d .
H54 H 1.0325 0.3862 0.6564 0.044 Uiso 1 1 calc R
C55 C 1.1832(2) 0.41728(15) 0.65330(10) 0.0347(7) Uani 1 1 d .
C56 C 1.2847(2) 0.42974(15) 0.67843(10) 0.0364(7) Uani 1 1 d .
H56 H 1.3391 0.4466 0.6648 0.044 Uiso 1 1 calc R
C57 C 1.3038(2) 0.41670(15) 0.72419(10) 0.0346(6) Uani 1 1 d .
H57 H 1.3718 0.4243 0.7413 0.042 Uiso 1 1 calc R
C58 C 1.0698(2) 0.45213(15) 0.58531(10) 0.0344(6) Uani 1 1 d .
C59 C 1.0173(3) 0.42053(16) 0.54751(10) 0.0395(7) Uani 1 1 d .
H59 H 1.0459 0.3821 0.5374 0.047 Uiso 1 1 calc R
C60 C 0.9209(3) 0.44636(15) 0.52423(11) 0.0397(7) Uani 1 1 d .
H60 H 0.8852 0.4257 0.4982 0.048 Uiso 1 1 calc R
C61 C 0.8785(2) 0.50280(14) 0.54002(10) 0.0316(6) Uani 1 1 d .
C62 C 0.9317(3) 0.53437(16) 0.57811(11) 0.0412(7) Uani 1 1 d .
H62 H 0.9029 0.5726 0.5885 0.049 Uiso 1 1 calc R
C63 C 1.0282(3) 0.50891(16) 0.60090(11) 0.0436(8) Uani 1 1 d .
H63 H 1.0648 0.5300 0.6266 0.052 Uiso 1 1 calc R
C64 C 0.7016(2) 0.49371(14) 0.49557(10) 0.0326(6) Uani 1 1 d .
C65 C 0.6566(2) 0.44552(15) 0.51819(9) 0.0337(6) Uani 1 1 d .
H65 H 0.6847 0.4370 0.5483 0.040 Uiso 1 1 calc R
C66 C 0.5689(2) 0.40947(15) 0.49594(9) 0.0321(6) Uani 1 1 d .
H66 H 0.5391 0.3761 0.5110 0.039 Uiso 1 1 calc R
C67 C 0.5252(2) 0.42329(14) 0.45095(9) 0.0286(6) Uani 1 1 d .
C68 C 0.5723(2) 0.47257(15) 0.42899(10) 0.0342(6) Uani 1 1 d .
H68 H 0.5440 0.4821 0.3990 0.041 Uiso 1 1 calc R
C69 C 0.6608(2) 0.50783(15) 0.45095(10) 0.0367(7) Uani 1 1 d .
H69 H 0.6922 0.5405 0.4359 0.044 Uiso 1 1 calc R
C70 C 0.3605(2) 0.36632(13) 0.44576(9) 0.0283(6) Uani 1 1 d .
H70 H 0.3678 0.3762 0.4762 0.034 Uiso 1 1 calc R
C71 C 0.2661(2) 0.33088(14) 0.42554(10) 0.0300(6) Uani 1 1 d .
C72 C 0.1967(2) 0.30359(14) 0.45380(10) 0.0332(6) Uani 1 1 d .
C73 C 0.2269(3) 0.29766(16) 0.50090(11) 0.0396(7) Uani 1 1 d .
H73 H 0.2941 0.3131 0.5151 0.048 Uiso 1 1 calc R
C74 C 0.1595(3) 0.26960(17) 0.52638(12) 0.0477(8) Uani 1 1 d .
H74 H 0.1811 0.2669 0.5574 0.057 Uiso 1 1 calc R
C75 C 0.0582(3) 0.24495(17) 0.50598(13) 0.0512(9) Uani 1 1 d .
H75 H 0.0136 0.2254 0.5234 0.061 Uiso 1 1 calc R
C76 C 0.0259(3) 0.24971(17) 0.46101(13) 0.0478(8) Uani 1 1 d .
H76 H -0.0415 0.2337 0.4478 0.057 Uiso 1 1 calc R
C77 C 0.0932(2) 0.27882(15) 0.43338(11) 0.0374(7) Uani 1 1 d .
C78 C 0.0616(3) 0.28239(17) 0.38591(12) 0.0430(8) Uani 1 1 d .
H78 H -0.0071 0.2685 0.3726 0.052 Uiso 1 1 calc R
C79 C 0.1281(2) 0.30515(16) 0.35983(11) 0.0392(7) Uani 1 1 d .
H79 H 0.1045 0.3059 0.3288 0.047 Uiso 1 1 calc R
C80 C 0.2346(2) 0.32846(15) 0.37806(10) 0.0331(6) Uani 1 1 d .
Cl1S Cl 0.58382(9) 0.49980(5) 0.09171(4) 0.0679(3) Uani 1 1 d .
Cl2S Cl 0.38369(9) 0.50473(7) 0.12392(4) 0.0808(4) Uani 1 1 d .
Cl3S Cl 0.39035(14) 0.54777(7) 0.03388(4) 0.1007(5) Uani 1 1 d .
Cl4S Cl 0.3525(9) 0.5549(3) 0.2748(4) 0.100(2) Uani 0.33 1 d P
Cl5S Cl 0.1284(7) 0.4986(5) 0.2878(5) 0.131(4) Uani 0.33 1 d P
Cl6S Cl 0.2613(15) 0.5191(4) 0.3506(3) 0.151(6) Uani 0.33 1 d P
Cl7S Cl 0.3834(6) 0.5477(4) 0.3049(5) 0.123(3) Uani 0.33 1 d P
Cl8S Cl 0.1817(8) 0.5093(4) 0.3282(5) 0.133(3) Uani 0.33 1 d P
Cl9S Cl 0.2096(10) 0.5138(8) 0.2405(3) 0.161(5) Uani 0.33 1 d P
Cl10 Cl 0.2877(16) 0.5353(5) 0.2432(5) 0.175(5) Uani 0.33 1 d P
Cl11 Cl 0.1535(13) 0.4996(6) 0.2561(9) 0.245(13) Uani 0.33 1 d P
Cl12 Cl 0.3356(18) 0.5320(8) 0.3397(7) 0.278(11) Uani 0.33 1 d P
O1S O 0.4772(4) 0.23811(18) 0.61845(13) 0.1031(12) Uani 1 1 d .
C1S C 0.4624(3) 0.5448(2) 0.08925(13) 0.0609(10) Uani 1 1 d .
C2S C 0.2688(4) 0.4974(2) 0.29386(17) 0.0737(13) Uani 1 1 d .
C3S C 0.5089(9) 0.1736(3) 0.6105(5) 0.241(7) Uani 1 1 d .
C4S C 0.4056(3) 0.1643(3) 0.55838(14) 0.0709(13) Uani 1 1 d .
C5S C 0.5109(5) 0.2930(2) 0.59665(14) 0.0864(17) Uani 1 1 d .
C6S C 0.4865(7) 0.3522(3) 0.6123(2) 0.120(2) Uani 1 1 d .

loop_
_atom_site_aniso_label
_atom_site_aniso_U_11
_atom_site_aniso_U_22
_atom_site_aniso_U_33
_atom_site_aniso_U_23
_atom_site_aniso_U_13
_atom_site_aniso_U_12
Cu1 0.02668(19) 0.0422(2) 0.02803(19) 0.00234(15) 0.00295(14) 0.00574(15)
Cu2 0.02825(19) 0.0375(2) 0.02383(18) -0.00017(14) 0.00037(13) -0.00010(14)
O1 0.0267(10) 0.0539(14) 0.0337(11) -0.0024(10) 0.0025(8) 0.0047(9)
O2 0.0652(17) 0.0425(14) 0.0703(17) -0.0098(13) -0.0391(14) 0.0140(12)
O3 0.0343(12) 0.101(2) 0.0404(13) 0.0349(14) 0.0066(10) 0.0130(13)
O4 0.0351(11) 0.0540(14) 0.0280(11) 0.0064(9) 0.0007(9) -0.0016(10)
O8 0.0300(11) 0.0557(14) 0.0294(11) -0.0022(9) 0.0003(8) -0.0050(10)
O5 0.0340(11) 0.0531(13) 0.0294(11) 0.0057(10) 0.0075(9) 0.0084(10)
O6 0.0377(12) 0.0614(15) 0.0308(11) 0.0099(10) 0.0039(9) 0.0152(11)
O7 0.0322(11) 0.0272(11) 0.0544(14) -0.0046(10) -0.0120(10) 0.0019(9)
N1 0.0290(12) 0.0369(14) 0.0289(12) 0.0062(10) 0.0059(10) 0.0028(10)
N2 0.0327(13) 0.0282(12) 0.0249(12) 0.0005(9) 0.0006(9) 0.0027(10)
N3 0.0289(12) 0.0369(14) 0.0314(13) 0.0057(10) 0.0040(10) 0.0038(10)
N4 0.0287(12) 0.0286(12) 0.0270(12) -0.0010(10) 0.0015(9) 0.0007(10)
C1 0.0269(14) 0.0293(15) 0.0466(18) 0.0068(13) 0.0060(13) 0.0043(11)
C2 0.0333(16) 0.0351(17) 0.0484(19) -0.0008(14) 0.0020(14) 0.0013(13)
C3 0.0283(16) 0.0287(16) 0.072(2) 0.0059(15) 0.0030(15) 0.0002(12)
C4 0.0361(17) 0.0242(15) 0.067(2) 0.0116(15) 0.0182(15) 0.0035(12)
C5 0.0357(18) 0.0386(19) 0.090(3) 0.0156(19) 0.0232(18) 0.0064(15)
C6 0.050(2) 0.053(2) 0.092(3) 0.010(2) 0.041(2) 0.0091(18)
C7 0.056(2) 0.058(2) 0.071(3) 0.006(2) 0.035(2) 0.0042(19)
C8 0.0447(19) 0.050(2) 0.059(2) 0.0075(17) 0.0247(17) 0.0044(16)
C9 0.0359(16) 0.0267(15) 0.055(2) 0.0119(14) 0.0149(14) 0.0050(12)
C10 0.0291(14) 0.0281(15) 0.0413(17) 0.0070(12) 0.0076(12) 0.0026(11)
C11 0.0379(16) 0.0297(15) 0.0338(16) 0.0073(12) 0.0109(12) 0.0041(12)
C12 0.0316(15) 0.0366(16) 0.0292(15) 0.0033(12) 0.0003(12) 0.0080(12)
C13 0.0481(19) 0.060(2) 0.0321(17) 0.0058(15) 0.0083(14) 0.0016(16)
C14 0.064(2) 0.069(3) 0.0280(17) 0.0001(16) -0.0039(16) 0.014(2)
C15 0.0426(18) 0.0443(19) 0.0433(19) -0.0024(15) -0.0125(15) 0.0093(15)
C16 0.0368(18) 0.051(2) 0.052(2) 0.0097(16) -0.0059(15) -0.0035(15)
C17 0.0375(17) 0.052(2) 0.0268(15) 0.0086(14) 0.0002(12) 0.0006(14)
C18 0.0483(19) 0.0428(19) 0.0387(18) -0.0015(14) -0.0104(14) 0.0120(15)
C19 0.066(3) 0.042(2) 0.075(3) -0.0093(19) -0.029(2) 0.0103(18)
C20 0.058(2) 0.061(3) 0.055(2) -0.0025(19) -0.0214(18) 0.0001(19)
C21 0.0364(17) 0.064(2) 0.0295(16) 0.0179(15) 0.0032(13) 0.0126(16)
C22 0.0464(19) 0.0438(19) 0.0430(19) 0.0093(15) 0.0092(15) 0.0163(15)
C23 0.0479(19) 0.0378(17) 0.0341(16) -0.0038(13) -0.0013(14) 0.0066(14)
C24 0.0346(16) 0.0488(19) 0.0288(15) 0.0086(13) 0.0052(12) 0.0121(14)
C25 0.0367(16) 0.0344(16) 0.0356(16) 0.0045(13) 0.0085(13) 0.0000(13)
C26 0.0331(15) 0.0311(15) 0.0315(15) -0.0016(12) 0.0054(12) 0.0029(12)
C27 0.0325(15) 0.0283(14) 0.0249(14) -0.0008(11) 0.0044(11) 0.0043(11)
C28 0.0322(15) 0.0349(16) 0.0313(15) 0.0017(12) 0.0065(12) 0.0028(12)
C29 0.0251(14) 0.0503(19) 0.0339(16) 0.0032(14) 0.0007(12) 0.0042(13)
C30 0.0325(15) 0.0290(15) 0.0292(15) -0.0050(11) 0.0040(12) 0.0024(11)
C31 0.0411(16) 0.0246(14) 0.0273(14) -0.0027(11) 0.0067(12) -0.0004(12)
C32 0.0466(17) 0.0212(14) 0.0334(15) -0.0027(12) 0.0120(13) 0.0021(12)
C33 0.0454(18) 0.0395(18) 0.0404(18) 0.0061(14) 0.0108(14) 0.0055(14)
C34 0.049(2) 0.053(2) 0.059(2) 0.0109(18) 0.0208(17) 0.0088(17)
C35 0.059(2) 0.050(2) 0.058(2) 0.0145(17) 0.0309(19) 0.0049(18)
C36 0.064(2) 0.0405(19) 0.0433(19) 0.0096(15) 0.0208(17) 0.0036(16)
C37 0.056(2) 0.0288(16) 0.0358(16) 0.0014(13) 0.0148(14) 0.0031(14)
C38 0.058(2) 0.054(2) 0.0274(16) 0.0102(14) 0.0060(15) -0.0003(17)
C39 0.0468(19) 0.060(2) 0.0351(17) 0.0086(16) 0.0002(14) -0.0005(16)
C40 0.0404(17) 0.0347(16) 0.0269(14) -0.0011(12) 0.0039(12) -0.0034(13)
C41 0.0332(15) 0.0364(16) 0.0336(16) 0.0017(13) 0.0094(12) -0.0022(12)
C42 0.0424(18) 0.0449(19) 0.0369(17) 0.0059(14) 0.0092(14) 0.0000(14)
C43 0.057(2) 0.0454(19) 0.0383(18) 0.0027(15) 0.0199(15) -0.0011(16)
C44 0.0455(18) 0.0328(16) 0.052(2) -0.0022(14) 0.0219(15) -0.0040(14)
C45 0.061(2) 0.048(2) 0.058(2) -0.0027(17) 0.0311(19) -0.0043(18)
C46 0.047(2) 0.044(2) 0.085(3) -0.0111(19) 0.035(2) -0.0009(16)
C47 0.0354(18) 0.0399(19) 0.080(3) -0.0131(18) 0.0157(17) -0.0005(14)
C48 0.0341(17) 0.0366(17) 0.058(2) -0.0089(15) 0.0115(15) -0.0028(13)
C49 0.0313(15) 0.0261(15) 0.0461(17) -0.0033(13) 0.0112(13) -0.0061(12)
C50 0.0313(15) 0.0317(15) 0.0359(16) 0.0008(12) 0.0079(12) -0.0026(12)
C51 0.0283(14) 0.0315(15) 0.0377(16) 0.0032(12) 0.0035(12) 0.0029(12)
C52 0.0305(15) 0.0313(15) 0.0320(15) 0.0050(12) 0.0040(12) 0.0055(12)
C53 0.0312(15) 0.0378(17) 0.0401(17) 0.0079(13) 0.0076(13) 0.0025(13)
C54 0.0287(15) 0.0399(17) 0.0393(17) 0.0032(13) -0.0007(12) 0.0052(13)
C55 0.0359(16) 0.0334(16) 0.0332(15) 0.0064(12) 0.0028(12) 0.0088(12)
C56 0.0341(16) 0.0352(16) 0.0406(17) 0.0069(13) 0.0085(13) 0.0055(13)
C57 0.0274(15) 0.0362(16) 0.0390(16) 0.0016(13) 0.0028(12) 0.0018(12)
C58 0.0319(15) 0.0399(17) 0.0309(15) 0.0070(13) 0.0045(12) 0.0064(13)
C59 0.0424(17) 0.0349(17) 0.0406(17) -0.0055(14) 0.0062(14) 0.0086(14)
C60 0.0402(17) 0.0344(17) 0.0412(17) -0.0090(13) -0.0011(13) 0.0029(13)
C61 0.0304(15) 0.0264(14) 0.0355(15) 0.0026(12) -0.0001(12) -0.0009(11)
C62 0.0446(18) 0.0330(16) 0.0421(18) -0.0067(14) -0.0019(14) 0.0076(14)
C63 0.0486(19) 0.0413(18) 0.0342(16) -0.0057(14) -0.0094(14) 0.0026(15)
C64 0.0280(14) 0.0277(15) 0.0391(16) -0.0073(12) -0.0014(12) 0.0032(11)
C65 0.0341(15) 0.0379(17) 0.0256(14) -0.0025(12) -0.0031(12) 0.0041(13)
C66 0.0324(15) 0.0334(16) 0.0297(15) -0.0003(12) 0.0036(11) 0.0007(12)
C67 0.0275(14) 0.0310(15) 0.0258(13) -0.0038(11) 0.0014(11) 0.0029(11)
C68 0.0348(15) 0.0379(17) 0.0277(15) 0.0021(12) 0.0001(12) -0.0004(13)
C69 0.0322(16) 0.0359(17) 0.0412(17) 0.0013(13) 0.0049(13) -0.0021(13)
C70 0.0299(14) 0.0288(14) 0.0256(14) -0.0010(11) 0.0036(11) 0.0056(11)
C71 0.0280(14) 0.0257(14) 0.0350(15) -0.0011(12) 0.0027(11) 0.0035(11)
C72 0.0344(16) 0.0239(14) 0.0426(17) -0.0016(12) 0.0108(13) 0.0043(12)
C73 0.0385(17) 0.0362(17) 0.0450(18) 0.0046(14) 0.0097(14) 0.0029(13)
C74 0.053(2) 0.0437(19) 0.050(2) 0.0103(16) 0.0199(17) 0.0079(16)
C75 0.050(2) 0.043(2) 0.070(3) 0.0089(18) 0.0339(19) 0.0071(16)
C76 0.0389(18) 0.0395(19) 0.070(2) -0.0053(17) 0.0232(17) -0.0028(14)
C77 0.0322(16) 0.0304(16) 0.0509(19) -0.0030(13) 0.0112(14) 0.0022(12)
C78 0.0302(16) 0.0458(19) 0.052(2) -0.0156(15) 0.0054(14) -0.0039(14)
C79 0.0311(16) 0.0475(19) 0.0371(17) -0.0113(14) 0.0011(13) -0.0010(13)
C80 0.0293(15) 0.0339(16) 0.0346(16) -0.0034(12) 0.0018(12) 0.0004(12)
Cl1S 0.0630(6) 0.0648(6) 0.0799(7) 0.0073(5) 0.0236(5) -0.0055(5)
Cl2S 0.0644(7) 0.0869(8) 0.0964(9) 0.0205(7) 0.0284(6) 0.0235(6)
Cl3S 0.1416(13) 0.0755(8) 0.0667(7) 0.0113(6) -0.0276(8) 0.0039(8)
Cl4S 0.141(6) 0.057(3) 0.112(5) 0.007(4) 0.050(4) -0.019(4)
Cl5S 0.067(4) 0.113(5) 0.212(12) 0.010(7) 0.024(7) 0.006(3)
Cl6S 0.301(17) 0.083(4) 0.093(5) -0.006(4) 0.096(9) -0.012(7)
Cl7S 0.093(4) 0.093(4) 0.170(9) 0.018(6) -0.013(6) -0.002(3)
Cl8S 0.114(5) 0.125(5) 0.173(9) -0.025(5) 0.059(5) 0.020(4)
Cl9S 0.127(9) 0.206(13) 0.126(5) 0.086(7) -0.037(6) 0.010(7)
Cl10 0.253(14) 0.097(6) 0.206(12) 0.082(7) 0.118(12) 0.062(7)
Cl11 0.136(13) 0.128(7) 0.39(3) 0.109(14) -0.168(15) -0.041(9)
Cl12 0.292(17) 0.179(13) 0.256(16) -0.128(12) -0.224(14) 0.130(12)
O1S 0.141(3) 0.074(2) 0.107(3) 0.011(2) 0.055(3) 0.005(2)
C1S 0.068(3) 0.057(2) 0.055(2) 0.0106(19) 0.0045(19) 0.011(2)
C2S 0.062(3) 0.067(3) 0.085(3) 0.020(2) -0.003(2) 0.005(2)
C3S 0.307(13) 0.028(3) 0.482(18) 0.051(6) 0.314(14) 0.058(5)
C4S 0.052(2) 0.113(4) 0.043(2) -0.023(2) -0.0032(18) -0.011(2)
C5S 0.181(6) 0.044(2) 0.045(2) 0.0084(18) 0.047(3) -0.032(3)
C6S 0.179(7) 0.085(4) 0.101(5) 0.014(4) 0.041(5) 0.003(4)

loop_
_atom_type_symbol
_atom_type_description
_atom_type_scat_dispersion_real
_atom_type_scat_dispersion_imag
_atom_type_scat_source
C C 0.0033 0.0016 'International Tables Vol C Tables 4.2.6.8 and 6.1.1.4'
H H 0.0000 0.0000 'International Tables Vol C Tables 4.2.6.8 and 6.1.1.4'
N N 0.0061 0.0033 'International Tables Vol C Tables 4.2.6.8 and 6.1.1.4'
O O 0.0106 0.0060 'International Tables Vol C Tables 4.2.6.8 and 6.1.1.4'
Cl Cl 0.1484 0.1585 'International Tables Vol C Tables 4.2.6.8 and 6.1.1.4'
Cu Cu 0.3201 1.2651 'International Tables Vol C Tables 4.2.6.8 and 6.1.1.4'

loop_
_geom_angle_atom_site_label_1
_geom_angle_atom_site_label_2
_geom_angle_atom_site_label_3
_geom_angle
O1 Cu1 O5 86.49(9)
O1 Cu1 N3 147.95(10)
O5 Cu1 N3 92.33(9)
O1 Cu1 N1 92.59(9)
O5 Cu1 N1 152.63(10)
N3 Cu1 N1 102.44(10)
O4 Cu2 O8 89.76(9)
O4 Cu2 N2 92.49(9)
O8 Cu2 N2 154.45(10)
O4 Cu2 N4 152.83(10)
O8 Cu2 N4 91.17(9)
N2 Cu2 N4 98.18(9)
C1 O1 Cu1 128.9(2)
C18 O2 C15 119.9(3)
C24 O3 C21 121.1(2)
C40 O4 Cu2 127.48(18)
C80 O8 Cu2 125.36(18)
C41 O5 Cu1 129.58(19)
C55 O6 C58 116.8(2)
C61 O7 C64 118.8(2)
C11 N1 C12 116.1(3)
C11 N1 Cu1 122.9(2)
C12 N1 Cu1 120.96(18)
C30 N2 C27 119.7(2)
C30 N2 Cu2 124.05(19)
C27 N2 Cu2 116.20(18)
C51 N3 C52 116.6(2)
C51 N3 Cu1 124.4(2)
C52 N3 Cu1 118.92(18)
C70 N4 C67 118.9(2)
C70 N4 Cu2 123.05(19)
C67 N4 Cu2 117.88(18)
O1 C1 C10 124.1(3)
O1 C1 C2 117.4(3)
C10 C1 C2 118.5(3)
C3 C2 C1 121.2(3)
C2 C3 C4 122.4(3)
C3 C4 C5 121.5(3)
C3 C4 C9 118.8(3)
C5 C4 C9 119.8(3)
C6 C5 C4 120.7(4)
C5 C6 C7 119.9(3)
C8 C7 C6 120.7(4)
C7 C8 C9 121.6(4)
C8 C9 C4 117.3(3)
C8 C9 C10 123.7(3)
C4 C9 C10 119.0(3)
C1 C10 C11 121.0(3)
C1 C10 C9 120.0(3)
C11 C10 C9 118.7(3)
N1 C11 C10 128.3(3)
C17 C12 C13 119.4(3)
C17 C12 N1 118.9(3)
C13 C12 N1 121.7(3)
C14 C13 C12 119.8(3)
C15 C14 C13 120.1(3)
C16 C15 C14 120.2(3)
C16 C15 O2 119.5(4)
C14 C15 O2 119.9(3)
C15 C16 C17 120.4(3)
C12 C17 C16 120.1(3)
C23 C18 O2 125.0(3)
C23 C18 C19 120.0(3)
O2 C18 C19 114.9(3)
C20 C19 C18 120.2(4)
C21 C20 C19 119.6(4)
C20 C21 C22 120.3(3)
C20 C21 O3 117.0(3)
C22 C21 O3 122.2(3)
C21 C22 C23 120.2(3)
C18 C23 C22 119.6(3)
O3 C24 C25 115.3(3)
O3 C24 C29 124.4(3)
C25 C24 C29 120.1(3)
C26 C25 C24 120.4(3)
C25 C26 C27 119.9(3)
C28 C27 C26 119.4(3)
C28 C27 N2 122.8(3)
C26 C27 N2 117.5(2)
C29 C28 C27 120.6(3)
C28 C29 C24 119.3(3)
N2 C30 C31 127.2(3)
C40 C31 C30 120.9(3)
C40 C31 C32 119.6(3)
C30 C31 C32 119.3(3)
C33 C32 C37 116.9(3)
C33 C32 C31 124.0(3)
C37 C32 C31 119.1(3)
C34 C33 C32 122.1(3)
C33 C34 C35 120.8(3)
C36 C35 C34 118.9(3)
C35 C36 C37 121.2(3)
C36 C37 C32 120.1(3)
C36 C37 C38 120.6(3)
C32 C37 C38 119.3(3)
C39 C38 C37 121.8(3)
C38 C39 C40 121.5(3)
O4 C40 C31 124.9(3)
O4 C40 C39 116.4(3)
C31 C40 C39 118.6(3)
O5 C41 C50 124.4(3)
O5 C41 C42 117.0(3)
C50 C41 C42 118.5(3)
C43 C42 C41 122.0(3)
C42 C43 C44 121.6(3)
C49 C44 C45 120.3(3)
C49 C44 C43 119.1(3)
C45 C44 C43 120.7(3)
C46 C45 C44 121.3(4)
C45 C46 C47 119.0(3)
C48 C47 C46 121.3(4)
C47 C48 C49 121.3(3)
C44 C49 C48 116.9(3)
C44 C49 C50 119.6(3)
C48 C49 C50 123.5(3)
C51 C50 C41 121.0(3)
C51 C50 C49 119.9(3)
C41 C50 C49 119.1(3)
N3 C51 C50 128.1(3)
C57 C52 C53 119.0(3)
C57 C52 N3 119.8(3)
C53 C52 N3 121.1(3)
C54 C53 C52 121.1(3)
C53 C54 C55 119.1(3)
C56 C55 O6 117.1(3)
C56 C55 C54 121.1(3)
O6 C55 C54 121.8(3)
C57 C56 C55 118.9(3)
C56 C57 C52 120.8(3)
C59 C58 C63 121.1(3)
C59 C58 O6 118.3(3)
C63 C58 O6 120.6(3)
C58 C59 C60 119.5(3)
C61 C60 C59 119.6(3)
C62 C61 C60 120.6(3)
C62 C61 O7 116.7(3)
C60 C61 O7 122.5(3)
C61 C62 C63 119.6(3)
C58 C63 C62 119.6(3)
C65 C64 C69 121.3(3)
C65 C64 O7 121.7(3)
C69 C64 O7 116.9(3)
C64 C65 C66 119.7(3)
C65 C66 C67 120.1(3)
C68 C67 C66 118.8(3)
C68 C67 N4 118.3(2)
C66 C67 N4 122.8(3)
C69 C68 C67 121.1(3)
C64 C69 C68 118.9(3)
N4 C70 C71 126.4(3)
C80 C71 C70 120.4(3)
C80 C71 C72 120.0(3)
C70 C71 C72 119.3(3)
C73 C72 C77 117.4(3)
C73 C72 C71 123.5(3)
C77 C72 C71 119.1(3)
C74 C73 C72 121.5(3)
C73 C74 C75 120.7(3)
C76 C75 C74 119.8(3)
C75 C76 C77 121.3(3)
C78 C77 C76 121.9(3)
C78 C77 C72 118.7(3)
C76 C77 C72 119.3(3)
C79 C78 C77 121.7(3)
C78 C79 C80 122.3(3)
O8 C80 C71 124.8(3)
O8 C80 C79 117.4(3)
C71 C80 C79 117.8(3)
Cl7S Cl4S Cl10 145.5(9)
Cl7S Cl4S C2S 75.1(6)
Cl10 Cl4S C2S 71.3(5)
Cl7S Cl4S Cl12 30.3(7)
Cl10 Cl4S Cl12 120.4(8)
C2S Cl4S Cl12 50.1(5)
Cl7S Cl4S Cl9S 126.3(7)
Cl10 Cl4S Cl9S 22.2(5)
C2S Cl4S Cl9S 51.3(3)
Cl12 Cl4S Cl9S 98.7(6)
Cl11 Cl5S Cl8S 130.8(12)
Cl11 Cl5S C2S 68.1(8)
Cl8S Cl5S C2S 64.3(5)
Cl11 Cl5S Cl9S 16.8(8)
Cl8S Cl5S Cl9S 114.6(7)
C2S Cl5S Cl9S 53.9(4)
Cl11 Cl5S Cl6S 116.1(10)
Cl8S Cl5S Cl6S 14.9(4)
C2S Cl5S Cl6S 49.7(4)
Cl9S Cl5S Cl6S 100.0(5)
Cl12 Cl6S Cl8S 126.3(12)
Cl12 Cl6S C2S 64.1(7)
Cl8S Cl6S C2S 65.3(5)
Cl12 Cl6S Cl7S 18.5(8)
Cl8S Cl6S Cl7S 107.9(7)
C2S Cl6S Cl7S 48.1(3)
Cl12 Cl6S Cl5S 109.3(10)
Cl8S Cl6S Cl5S 17.3(5)
C2S Cl6S Cl5S 48.3(4)
Cl7S Cl6S Cl5S 91.0(5)
Cl4S Cl7S Cl12 129.2(10)
Cl4S Cl7S C2S 73.8(6)
Cl12 Cl7S C2S 62.4(6)
Cl4S Cl7S Cl10 19.5(6)
Cl12 Cl7S Cl10 114.2(7)
C2S Cl7S Cl10 54.9(4)
Cl4S Cl7S Cl6S 114.5(8)
Cl12 Cl7S Cl6S 14.8(5)
C2S Cl7S Cl6S 49.6(4)
Cl10 Cl7S Cl6S 99.6(5)
Cl6S Cl8S Cl5S 147.8(9)
Cl6S Cl8S C2S 77.1(6)
Cl5S Cl8S C2S 71.1(6)
Cl6S Cl8S Cl12 26.4(8)
Cl5S Cl8S Cl12 121.8(10)
C2S Cl8S Cl12 52.8(6)
Cl6S Cl8S Cl11 125.9(8)
Cl5S Cl8S Cl11 22.0(6)
C2S Cl8S Cl11 50.1(5)
Cl12 Cl8S Cl11 99.8(7)
Cl11 Cl9S Cl10 146.7(18)
Cl11 Cl9S C2S 73.0(10)
Cl10 Cl9S C2S 76.5(8)
Cl11 Cl9S Cl5S 18.5(14)
Cl10 Cl9S Cl5S 128.2(11)
C2S Cl9S Cl5S 57.4(5)
Cl11 Cl9S Cl4S 121.5(16)
Cl10 Cl9S Cl4S 25.2(8)
C2S Cl9S Cl4S 53.8(3)
Cl5S Cl9S Cl4S 103.0(6)
Cl9S Cl10 Cl4S 132.6(12)
Cl9S Cl10 C2S 67.6(6)
Cl4S Cl10 C2S 68.6(6)
Cl9S Cl10 Cl11 15.8(10)
Cl4S Cl10 Cl11 116.8(11)
C2S Cl10 Cl11 53.4(5)
Cl9S Cl10 Cl7S 120.1(9)
Cl4S Cl10 Cl7S 15.0(4)
C2S Cl10 Cl7S 54.0(5)
Cl11 Cl10 Cl7S 104.6(9)
Cl9S Cl11 Cl5S 145(2)
Cl9S Cl11 C2S 73.5(7)
Cl5S Cl11 C2S 75.8(10)
Cl9S Cl11 Cl10 17.5(9)
Cl5S Cl11 Cl10 127.3(14)
C2S Cl11 Cl10 57.8(5)
Cl9S Cl11 Cl8S 118.1(12)
Cl5S Cl11 Cl8S 27.2(8)
C2S Cl11 Cl8S 49.8(6)
Cl10 Cl11 Cl8S 100.7(8)
Cl6S Cl12 Cl7S 146.7(10)
Cl6S Cl12 C2S 79.4(8)
Cl7S Cl12 C2S 70.9(7)
Cl6S Cl12 Cl8S 27.3(6)
Cl7S Cl12 Cl8S 119.4(7)
C2S Cl12 Cl8S 54.2(5)
Cl6S Cl12 Cl4S 126.3(9)
Cl7S Cl12 Cl4S 20.5(4)
C2S Cl12 Cl4S 54.4(6)
Cl8S Cl12 Cl4S 99.2(5)
C3S O1S C5S 122.2(5)
Cl3S C1S Cl2S 109.4(2)
Cl3S C1S Cl1S 110.4(2)
Cl2S C1S Cl1S 108.8(2)
Cl12 C2S Cl8S 73.0(9)
Cl12 C2S Cl11 144.2(9)
Cl8S C2S Cl11 80.2(10)
Cl12 C2S Cl9S 142.8(8)
Cl8S C2S Cl9S 110.1(6)
Cl11 C2S Cl9S 33.5(8)
Cl12 C2S Cl4S 75.4(10)
Cl8S C2S Cl4S 128.8(5)
Cl11 C2S Cl4S 105.2(7)
Cl9S C2S Cl4S 74.9(5)
Cl12 C2S Cl7S 46.7(9)
Cl8S C2S Cl7S 114.8(5)
Cl11 C2S Cl7S 134.4(6)
Cl9S C2S Cl7S 106.0(6)
Cl4S C2S Cl7S 31.1(3)
Cl12 C2S Cl5S 115.8(9)
Cl8S C2S Cl5S 44.6(4)
Cl11 C2S Cl5S 36.2(9)
Cl9S C2S Cl5S 68.7(6)
Cl4S C2S Cl5S 128.8(5)
Cl7S C2S Cl5S 143.2(5)
Cl12 C2S Cl10 114.8(10)
Cl8S C2S Cl10 133.7(5)
Cl11 C2S Cl10 68.8(8)
Cl9S C2S Cl10 35.9(5)
Cl4S C2S Cl10 40.2(5)
Cl7S C2S Cl10 71.0(6)
Cl5S C2S Cl10 101.7(6)
Cl12 C2S Cl6S 36.5(9)
Cl8S C2S Cl6S 37.6(4)
Cl11 C2S Cl6S 116.8(11)
Cl9S C2S Cl6S 141.2(8)
Cl4S C2S Cl6S 107.5(5)
Cl7S C2S Cl6S 82.4(5)
Cl5S C2S Cl6S 82.1(6)
Cl10 C2S Cl6S 140.0(6)
O1S C3S C4S 93.5(7)
C6S C5S O1S 115.2(5)

loop_
_geom_bond_atom_site_label_1
_geom_bond_atom_site_label_2
_geom_bond_distance
Cu1 O1 1.901(2)
Cu1 O5 1.904(2)
Cu1 N3 1.957(2)
Cu1 N1 1.961(2)
Cu2 O4 1.894(2)
Cu2 O8 1.906(2)
Cu2 N2 1.959(2)
Cu2 N4 1.960(2)
O1 C1 1.296(4)
O2 C18 1.383(4)
O2 C15 1.392(4)
O3 C24 1.376(4)
O3 C21 1.397(4)
O4 C40 1.309(4)
O8 C80 1.303(4)
O5 C41 1.297(4)
O6 C55 1.390(3)
O6 C58 1.407(3)
O7 C61 1.387(3)
O7 C64 1.393(3)
N1 C11 1.308(4)
N1 C12 1.440(4)
N2 C30 1.302(4)
N2 C27 1.434(3)
N3 C51 1.309(4)
N3 C52 1.434(4)
N4 C70 1.307(4)
N4 C67 1.430(3)
C1 C10 1.414(4)
C1 C2 1.435(4)
C2 C3 1.354(5)
C3 C4 1.416(5)
C4 C5 1.416(5)
C4 C9 1.424(5)
C5 C6 1.370(6)
C6 C7 1.395(6)
C7 C8 1.369(5)
C8 C9 1.417(5)
C9 C10 1.458(4)
C10 C11 1.426(4)
C12 C17 1.386(4)
C12 C13 1.395(4)
C13 C14 1.391(5)
C14 C15 1.383(5)
C15 C16 1.366(5)
C16 C17 1.391(5)
C18 C23 1.367(5)
C18 C19 1.382(5)
C19 C20 1.379(5)
C20 C21 1.371(5)
C21 C22 1.371(5)
C22 C23 1.386(4)
C24 C25 1.388(4)
C24 C29 1.393(4)
C25 C26 1.379(4)
C26 C27 1.396(4)
C27 C28 1.393(4)
C28 C29 1.386(4)
C30 C31 1.427(4)
C31 C40 1.415(4)
C31 C32 1.458(4)
C32 C33 1.406(4)
C32 C37 1.417(4)
C33 C34 1.373(5)
C34 C35 1.395(5)
C35 C36 1.374(5)
C36 C37 1.414(5)
C37 C38 1.417(5)
C38 C39 1.352(5)
C39 C40 1.433(4)
C41 C50 1.426(4)
C41 C42 1.433(4)
C42 C43 1.340(5)
C43 C44 1.435(5)
C44 C49 1.410(5)
C44 C45 1.417(5)
C45 C46 1.368(5)
C46 C47 1.387(6)
C47 C48 1.382(5)
C48 C49 1.421(4)
C49 C50 1.460(4)
C50 C51 1.420(4)
C52 C57 1.387(4)
C52 C53 1.393(4)
C53 C54 1.373(4)
C54 C55 1.389(4)
C55 C56 1.388(4)
C56 C57 1.386(4)
C58 C59 1.367(4)
C58 C63 1.378(4)
C59 C60 1.390(4)
C60 C61 1.379(4)
C61 C62 1.376(4)
C62 C63 1.383(4)
C64 C65 1.371(4)
C64 C69 1.382(4)
C65 C66 1.390(4)
C66 C67 1.398(4)
C67 C68 1.389(4)
C68 C69 1.385(4)
C70 C71 1.426(4)
C71 C80 1.418(4)
C71 C72 1.444(4)
C72 C73 1.410(4)
C72 C77 1.429(4)
C73 C74 1.375(5)
C74 C75 1.404(5)
C75 C76 1.349(5)
C76 C77 1.426(5)
C77 C78 1.419(5)
C78 C79 1.337(5)
C79 C80 1.436(4)
Cl1S C1S 1.773(4)
Cl2S C1S 1.771(4)
Cl3S C1S 1.752(4)
Cl4S Cl7S 0.933(8)
Cl4S Cl10 1.204(16)
Cl4S C2S 1.738(7)
Cl4S Cl12 2.07(3)
Cl4S Cl9S 2.080(12)
Cl5S Cl11 1.07(3)
Cl5S Cl8S 1.300(13)
Cl5S C2S 1.752(9)
Cl5S Cl9S 1.938(16)
Cl5S Cl6S 2.325(16)
Cl6S Cl12 1.08(3)
Cl6S Cl8S 1.120(11)
Cl6S C2S 1.790(9)
Cl6S Cl7S 2.330(12)
Cl7S Cl12 1.35(3)
Cl7S C2S 1.748(9)
Cl7S Cl10 2.042(16)
Cl8S C2S 1.669(9)
Cl8S Cl12 1.97(2)
Cl8S Cl11 2.15(2)
Cl9S Cl11 0.97(2)
Cl9S Cl10 1.067(13)
Cl9S C2S 1.681(9)
Cl10 C2S 1.768(10)
Cl10 Cl11 1.948(18)
Cl11 C2S 1.676(10)
Cl12 C2S 1.638(9)
O1S C3S 1.393(6)
O1S C5S 1.394(5)
C3S C4S 1.859(16)
C5S C6S 1.338(8)

loop_
_cod_changelog_entry_id
_cod_changelog_entry_author
_cod_changelog_entry_date
_cod_changelog_entry_text
1 'Vaitkus, Antanas' 2022-05-06T22:50:00+03:00 'Updated bibliographic information.'
